data_7718790
loop_
_publ_author_name
'Pavard, Paul-Alexis'
'Pugliese, Eva'
'Coutancier, Damien'
'Albin, Val&#xe9;rie'
'Casaretto, Nicolas'
'Bourcier, Sophie'
'Lair, Virginie'
'Ringuede, Armelle'
'Auffrant, Audrey'
'Schneider, Nathanaelle'

_publ_section_title
;
 Relationship between molecular structures and thermogravimetric
 properties of gallium-amidinate based compounds.
;
_journal_issue 24
_journal_name_full 'Dalton transactions (Cambridge, England : 2003)'
_journal_page_first 9770
_journal_page_last 9777
_journal_paper_doi 10.1039/d5dt00944h
_journal_volume 54
_journal_year 2025
_chemical_formula_moiety 'C22 H46 Cl Ga N4'
_chemical_formula_sum 'C22 H46 Cl Ga N4'
_chemical_formula_weight 471.80
_space_group_crystal_system monoclinic
_space_group_IT_number 15
_space_group_name_Hall '-C 2yc'
_space_group_name_H-M_alt 'C 1 2/c 1'
_atom_sites_solution_hydrogens geom
_atom_sites_solution_primary dual
_audit_creation_date 2025-04-14
_audit_creation_method
;
Olex2 1.5
(compiled 2025.03.04 svn.red2d20d0 for OlexSys, GUI svn.r7188)
;
_audit_update_record
;
2025-04-15 deposited with the CCDC.	2025-05-26 downloaded from the CCDC.
;
_cell_angle_alpha 90
_cell_angle_beta 127.008(3)
_cell_angle_gamma 90
_cell_formula_units_Z 4
_cell_length_a 23.3191(19)
_cell_length_b 8.6098(7)
_cell_length_c 16.2694(14)
_cell_measurement_reflns_used 5131
_cell_measurement_temperature 150.0
_cell_measurement_theta_max 28.150
_cell_measurement_theta_min 2.607
_cell_volume 2608.4(4)
_computing_cell_refinement 'SAINT V8.38A (Bruker, 2018)'
_computing_data_reduction 'SAINT V8.38A (Bruker, 2018)'
_computing_molecular_graphics 'Olex2 1.5 (Dolomanov et al., 2009)'
_computing_publication_material 'Olex2 1.5 (Dolomanov et al., 2009)'
_computing_structure_refinement 'SHELXL 2018/3 (Sheldrick, 2015)'
_computing_structure_solution 'SHELXT 2014/5 (Sheldrick, 2014)'
_diffrn_ambient_temperature 150.0
_diffrn_measured_fraction_theta_full 0.998
_diffrn_measured_fraction_theta_max 0.997
_diffrn_measurement_device_type 'Bruker APEX-II CCD'
_diffrn_measurement_method '\f and \w scans'
_diffrn_radiation_type MoK\a
_diffrn_radiation_wavelength 0.71073
_diffrn_reflns_av_R_equivalents 0.0440
_diffrn_reflns_av_unetI/netI 0.0359
_diffrn_reflns_Laue_measured_fraction_full 0.998
_diffrn_reflns_Laue_measured_fraction_max 0.997
_diffrn_reflns_limit_h_max 33
_diffrn_reflns_limit_h_min -29
_diffrn_reflns_limit_k_max 12
_diffrn_reflns_limit_k_min -12
_diffrn_reflns_limit_l_max 23
_diffrn_reflns_limit_l_min -23
_diffrn_reflns_number 19742
_diffrn_reflns_point_group_measured_fraction_full 0.998
_diffrn_reflns_point_group_measured_fraction_max 0.997
_diffrn_reflns_theta_full 25.242
_diffrn_reflns_theta_max 31.108
_diffrn_reflns_theta_min 3.365
_diffrn_source_current 31.0
_diffrn_source_power 1.705
_diffrn_source_voltage 55.0
_diffrn_standards_number 0
_exptl_absorpt_coefficient_mu 1.171
_exptl_absorpt_correction_T_max 0.7462
_exptl_absorpt_correction_T_min 0.6538
_exptl_absorpt_correction_type multi-scan
_exptl_absorpt_process_details
;
SADABS-2016/2 (Bruker,2016/2) was used for absorption correction.
wR2(int) was 0.0635 before and 0.0491 after correction.
The Ratio of minimum to maximum transmission is 0.8762.
The \l/2 correction factor is Not present.
;
_exptl_crystal_colour colourless
_exptl_crystal_colour_primary colourless
_exptl_crystal_density_diffrn 1.201
_exptl_crystal_description block
_exptl_crystal_F_000 1016
_refine_diff_density_max 0.348
_refine_diff_density_min -0.324
_refine_diff_density_rms 0.055
_refine_ls_extinction_method none
_refine_ls_goodness_of_fit_ref 1.046
_refine_ls_hydrogen_treatment constr
_refine_ls_matrix_type full
_refine_ls_number_parameters 135
_refine_ls_number_reflns 4179
_refine_ls_number_restraints 0
_refine_ls_restrained_S_all 1.046
_refine_ls_R_factor_all 0.0370
_refine_ls_R_factor_gt 0.0281
_refine_ls_shift/su_max 0.001
_refine_ls_shift/su_mean 0.000
_refine_ls_structure_factor_coef Fsqd
_refine_ls_weighting_details 'w=1/[\s^2^(Fo^2^)+(0.0321P)^2^+0.8476P] where P=(Fo^2^+2Fc^2^)/3'
_refine_ls_weighting_scheme calc
_refine_ls_wR_factor_gt 0.0688
_refine_ls_wR_factor_ref 0.0726
_reflns_Friedel_coverage 0.000
_reflns_number_gt 3594
_reflns_number_total 4179
_reflns_threshold_expression 'I > 2\s(I)'
_cod_data_source_file d5dt00944h2.cif
_cod_data_source_block L12GaCl
_cod_depositor_comments 'Adding full bibliography for 7718786--7718794.cif.'
_cod_original_sg_symbol_H-M C2/c
_cod_database_code 7718790
_shelx_shelxl_version_number 2018/3
_shelx_space_group_comment
;
The symmetry employed for this shelxl refinement is uniquely defined
by the following loop, which should always be used as a source of
symmetry information in preference to the above space-group names.
They are only intended as comments.
;
_olex2_refinement_description
;
1.a Ternary CH refined with riding coordinates:
 C4(H4), C1(H1)
1.b Idealised Me refined as rotating group:
 C6(H6A,H6B,H6C), C2(H2A,H2B,H2C), C5(H5A,H5B,H5C), C10(H10A,H10B,H10C),
 C11(H11A,H11B,H11C), C3(H3A,H3B,H3C), C9(H9A,H9B,H9C)
;
_olex2_submission_special_instructions 'No special instructions were received'

loop_
_space_group_symop_operation_xyz
'x, y, z'
'-x, y, -z+1/2'
'x+1/2, y+1/2, z'
'-x+1/2, y+1/2, -z+1/2'
'-x, -y, -z'
'x, -y, z-1/2'
'-x+1/2, -y+1/2, -z'
'x+1/2, -y+1/2, z-1/2'

loop_
_atom_site_label
_atom_site_type_symbol
_atom_site_fract_x
_atom_site_fract_y
_atom_site_fract_z
_atom_site_U_iso_or_equiv
_atom_site_adp_type
_atom_site_occupancy
_atom_site_site_symmetry_order
_atom_site_calc_flag
_atom_site_refinement_flags_posn
_atom_site_refinement_flags_adp
_atom_site_refinement_flags_occupancy
_atom_site_disorder_assembly
_atom_site_disorder_group
Ga1 Ga 0.500000 0.57239(2) 0.250000 0.01638(6) Uani 1 2 d S T P . .
Cl1 Cl 0.500000 0.31223(5) 0.250000 0.04077(14) Uani 1 2 d S T P . .
N2 N 0.39306(5) 0.60250(12) 0.18575(8) 0.0193(2) Uani 1 1 d . . . . .
N1 N 0.48114(5) 0.70221(12) 0.33295(8) 0.0207(2) Uani 1 1 d . . . . .
C7 C 0.40940(6) 0.69386(14) 0.26372(9) 0.0202(2) Uani 1 1 d . . . . .
C4 C 0.32821(7) 0.50611(18) 0.12036(10) 0.0272(3) Uani 1 1 d . . . . .
H4 H 0.285040 0.574660 0.087575 0.033 Uiso 1 1 calc R U . . .
C8 C 0.35749(7) 0.78942(17) 0.27316(11) 0.0291(3) Uani 1 1 d . . . . .
C6 C 0.32814(8) 0.43015(18) 0.03601(11) 0.0349(3) Uani 1 1 d . . . . .
H6A H 0.328887 0.510667 -0.005920 0.052 Uiso 1 1 calc R U . . .
H6B H 0.284784 0.366710 -0.007588 0.052 Uiso 1 1 calc R U . . .
H6C H 0.370714 0.364074 0.067118 0.052 Uiso 1 1 calc R U . . .
C1 C 0.52470(7) 0.80023(16) 0.42513(10) 0.0284(3) Uani 1 1 d . . . . .
H1 H 0.491715 0.869722 0.428306 0.034 Uiso 1 1 calc R U . . .
C2 C 0.57580(10) 0.9015(2) 0.41926(15) 0.0466(4) Uani 1 1 d . . . . .
H2A H 0.608243 0.835072 0.415384 0.070 Uiso 1 1 calc R U . . .
H2B H 0.603942 0.967024 0.480776 0.070 Uiso 1 1 calc R U . . .
H2C H 0.548051 0.967316 0.357835 0.070 Uiso 1 1 calc R U . . .
C5 C 0.32444(9) 0.3833(2) 0.18476(13) 0.0388(4) Uani 1 1 d . . . . .
H5A H 0.365939 0.313838 0.216143 0.058 Uiso 1 1 calc R U . . .
H5B H 0.280116 0.323050 0.140512 0.058 Uiso 1 1 calc R U . . .
H5C H 0.324855 0.434395 0.238955 0.058 Uiso 1 1 calc R U . . .
C10 C 0.36986(10) 0.96290(18) 0.26513(15) 0.0427(4) Uani 1 1 d . . . . .
H10A H 0.420267 0.989213 0.318906 0.064 Uiso 1 1 calc R U . . .
H10B H 0.338966 1.026048 0.273987 0.064 Uiso 1 1 calc R U . . .
H10C H 0.358213 0.983732 0.197379 0.064 Uiso 1 1 calc R U . . .
C11 C 0.27701(8) 0.7631(2) 0.18629(13) 0.0435(4) Uani 1 1 d . . . . .
H11A H 0.266940 0.785962 0.119730 0.065 Uiso 1 1 calc R U . . .
H11B H 0.248360 0.831894 0.196613 0.065 Uiso 1 1 calc R U . . .
H11C H 0.264592 0.654752 0.187325 0.065 Uiso 1 1 calc R U . . .
C3 C 0.56499(9) 0.6975(2) 0.52069(11) 0.0429(4) Uani 1 1 d . . . . .
H3A H 0.530428 0.641350 0.525258 0.064 Uiso 1 1 calc R U . . .
H3B H 0.595739 0.762159 0.582104 0.064 Uiso 1 1 calc R U . . .
H3C H 0.594688 0.622787 0.516127 0.064 Uiso 1 1 calc R U . . .
C9 C 0.36888(8) 0.7506(2) 0.37455(12) 0.0388(4) Uani 1 1 d . . . . .
H9A H 0.360720 0.639395 0.376411 0.058 Uiso 1 1 calc R U . . .
H9B H 0.335015 0.810597 0.378760 0.058 Uiso 1 1 calc R U . . .
H9C H 0.418144 0.777051 0.432947 0.058 Uiso 1 1 calc R U . . .

loop_
_atom_site_aniso_label
_atom_site_aniso_U_11
_atom_site_aniso_U_22
_atom_site_aniso_U_33
_atom_site_aniso_U_23
_atom_site_aniso_U_13
_atom_site_aniso_U_12
Ga1 0.01740(9) 0.01489(9) 0.01865(10) 0.000 0.01180(8) 0.000
Cl1 0.0339(3) 0.0158(2) 0.0640(4) 0.000 0.0249(3) 0.000
N2 0.0170(5) 0.0228(5) 0.0188(5) -0.0010(4) 0.0112(4) -0.0008(4)
N1 0.0208(5) 0.0219(5) 0.0197(5) -0.0038(4) 0.0123(4) 0.0006(4)
C7 0.0221(6) 0.0204(5) 0.0224(6) 0.0018(4) 0.0157(5) 0.0027(4)
C4 0.0197(6) 0.0360(7) 0.0241(6) -0.0057(6) 0.0121(5) -0.0065(5)
C8 0.0278(6) 0.0329(7) 0.0307(7) 0.0006(6) 0.0198(6) 0.0085(5)
C6 0.0305(7) 0.0468(9) 0.0246(7) -0.0126(6) 0.0151(6) -0.0126(6)
C1 0.0286(6) 0.0293(7) 0.0267(7) -0.0111(5) 0.0163(6) -0.0025(5)
C2 0.0508(10) 0.0417(9) 0.0527(11) -0.0261(8) 0.0341(9) -0.0223(8)
C5 0.0398(8) 0.0448(8) 0.0403(9) -0.0106(7) 0.0286(8) -0.0213(7)
C10 0.0522(10) 0.0308(7) 0.0530(11) 0.0057(7) 0.0358(9) 0.0185(7)
C11 0.0275(7) 0.0615(11) 0.0421(9) -0.0001(8) 0.0212(7) 0.0146(7)
C3 0.0415(8) 0.0540(10) 0.0217(7) -0.0073(7) 0.0130(7) 0.0046(7)
C9 0.0406(8) 0.0525(10) 0.0374(8) -0.0008(7) 0.0310(7) 0.0083(7)

loop_
_atom_type_symbol
_atom_type_description
_atom_type_scat_dispersion_real
_atom_type_scat_dispersion_imag
_atom_type_scat_source
C C 0.0033 0.0016 'International Tables Vol C Tables 4.2.6.8 and 6.1.1.4'
H H 0.0000 0.0000 'International Tables Vol C Tables 4.2.6.8 and 6.1.1.4'
Cl Cl 0.1484 0.1585 'International Tables Vol C Tables 4.2.6.8 and 6.1.1.4'
Ga Ga 0.2307 1.6083 'International Tables Vol C Tables 4.2.6.8 and 6.1.1.4'
N N 0.0061 0.0033 'International Tables Vol C Tables 4.2.6.8 and 6.1.1.4'

loop_
_geom_angle_atom_site_label_1
_geom_angle_atom_site_label_2
_geom_angle_atom_site_label_3
_geom_angle
_geom_angle_site_symmetry_1
_geom_angle_site_symmetry_3
_geom_angle_publ_flag
Cl1 Ga1 C7 114.89(3) . 2_655 ?
Cl1 Ga1 C7 114.89(3) . . ?
N2 Ga1 Cl1 97.23(3) . . ?
N2 Ga1 Cl1 97.23(3) 2_655 . ?
N2 Ga1 N2 165.54(6) . 2_655 ?
N2 Ga1 C7 32.58(4) . . ?
N2 Ga1 C7 137.45(4) 2_655 . ?
N2 Ga1 C7 32.57(4) 2_655 2_655 ?
N2 Ga1 C7 137.45(4) . 2_655 ?
N1 Ga1 Cl1 124.08(3) . . ?
N1 Ga1 Cl1 124.08(3) 2_655 . ?
N1 Ga1 N2 106.19(4) 2_655 . ?
N1 Ga1 N2 106.19(4) . 2_655 ?
N1 Ga1 N2 65.17(4) 2_655 2_655 ?
N1 Ga1 N2 65.17(4) . . ?
N1 Ga1 N1 111.84(6) 2_655 . ?
N1 Ga1 C7 32.62(4) 2_655 2_655 ?
N1 Ga1 C7 111.75(4) . 2_655 ?
N1 Ga1 C7 32.62(4) . . ?
N1 Ga1 C7 111.75(4) 2_655 . ?
C7 Ga1 C7 130.22(5) 2_655 . ?
C7 N2 Ga1 91.49(7) . . ?
C7 N2 C4 126.75(10) . . ?
C4 N2 Ga1 134.32(9) . . ?
C7 N1 Ga1 94.20(7) . . ?
C7 N1 C1 129.31(10) . . ?
C1 N1 Ga1 135.55(8) . . ?
N2 C7 Ga1 55.93(6) . . ?
N2 C7 N1 109.06(10) . . ?
N2 C7 C8 127.87(11) . . ?
N1 C7 Ga1 53.18(6) . . ?
N1 C7 C8 122.87(11) . . ?
C8 C7 Ga1 172.70(9) . . ?
N2 C4 H4 108.6 . . ?
N2 C4 C6 109.72(11) . . ?
N2 C4 C5 110.62(11) . . ?
C6 C4 H4 108.6 . . ?
C6 C4 C5 110.64(13) . . ?
C5 C4 H4 108.6 . . ?
C10 C8 C7 108.03(11) . . ?
C10 C8 C11 104.55(13) . . ?
C11 C8 C7 115.12(12) . . ?
C9 C8 C7 110.49(11) . . ?
C9 C8 C10 112.36(13) . . ?
C9 C8 C11 106.24(12) . . ?
C4 C6 H6A 109.5 . . ?
C4 C6 H6B 109.5 . . ?
C4 C6 H6C 109.5 . . ?
H6A C6 H6B 109.5 . . ?
H6A C6 H6C 109.5 . . ?
H6B C6 H6C 109.5 . . ?
N1 C1 H1 108.4 . . ?
N1 C1 C2 110.51(12) . . ?
N1 C1 C3 109.30(11) . . ?
C2 C1 H1 108.4 . . ?
C3 C1 H1 108.4 . . ?
C3 C1 C2 111.74(14) . . ?
C1 C2 H2A 109.5 . . ?
C1 C2 H2B 109.5 . . ?
C1 C2 H2C 109.5 . . ?
H2A C2 H2B 109.5 . . ?
H2A C2 H2C 109.5 . . ?
H2B C2 H2C 109.5 . . ?
C4 C5 H5A 109.5 . . ?
C4 C5 H5B 109.5 . . ?
C4 C5 H5C 109.5 . . ?
H5A C5 H5B 109.5 . . ?
H5A C5 H5C 109.5 . . ?
H5B C5 H5C 109.5 . . ?
C8 C10 H10A 109.5 . . ?
C8 C10 H10B 109.5 . . ?
C8 C10 H10C 109.5 . . ?
H10A C10 H10B 109.5 . . ?
H10A C10 H10C 109.5 . . ?
H10B C10 H10C 109.5 . . ?
C8 C11 H11A 109.5 . . ?
C8 C11 H11B 109.5 . . ?
C8 C11 H11C 109.5 . . ?
H11A C11 H11B 109.5 . . ?
H11A C11 H11C 109.5 . . ?
H11B C11 H11C 109.5 . . ?
C1 C3 H3A 109.5 . . ?
C1 C3 H3B 109.5 . . ?
C1 C3 H3C 109.5 . . ?
H3A C3 H3B 109.5 . . ?
H3A C3 H3C 109.5 . . ?
H3B C3 H3C 109.5 . . ?
C8 C9 H9A 109.5 . . ?
C8 C9 H9B 109.5 . . ?
C8 C9 H9C 109.5 . . ?
H9A C9 H9B 109.5 . . ?
H9A C9 H9C 109.5 . . ?
H9B C9 H9C 109.5 . . ?

loop_
_geom_bond_atom_site_label_1
_geom_bond_atom_site_label_2
_geom_bond_distance
_geom_bond_site_symmetry_2
_geom_bond_publ_flag
Ga1 Cl1 2.2399(5) . ?
Ga1 N2 2.0592(10) 2_655 ?
Ga1 N2 2.0592(10) . ?
Ga1 N1 1.9946(10) 2_655 ?
Ga1 N1 1.9947(10) . ?
Ga1 C7 2.4850(11) . ?
Ga1 C7 2.4849(11) 2_655 ?
N2 C7 1.3384(16) . ?
N2 C4 1.4733(16) . ?
N1 C7 1.3431(15) . ?
N1 C1 1.4695(16) . ?
C7 C8 1.5458(16) . ?
C4 H4 1.0000 . ?
C4 C6 1.5193(19) . ?
C4 C5 1.528(2) . ?
C8 C10 1.542(2) . ?
C8 C11 1.542(2) . ?
C8 C9 1.5414(19) . ?
C6 H6A 0.9800 . ?
C6 H6B 0.9800 . ?
C6 H6C 0.9800 . ?
C1 H1 1.0000 . ?
C1 C2 1.525(2) . ?
C1 C3 1.525(2) . ?
C2 H2A 0.9800 . ?
C2 H2B 0.9800 . ?
C2 H2C 0.9800 . ?
C5 H5A 0.9800 . ?
C5 H5B 0.9800 . ?
C5 H5C 0.9800 . ?
C10 H10A 0.9800 . ?
C10 H10B 0.9800 . ?
C10 H10C 0.9800 . ?
C11 H11A 0.9800 . ?
C11 H11B 0.9800 . ?
C11 H11C 0.9800 . ?
C3 H3A 0.9800 . ?
C3 H3B 0.9800 . ?
C3 H3C 0.9800 . ?
C9 H9A 0.9800 . ?
C9 H9B 0.9800 . ?
C9 H9C 0.9800 . ?

loop_
_geom_torsion_atom_site_label_1
_geom_torsion_atom_site_label_2
_geom_torsion_atom_site_label_3
_geom_torsion_atom_site_label_4
_geom_torsion
_geom_torsion_site_symmetry_1
_geom_torsion_site_symmetry_2
_geom_torsion_site_symmetry_3
_geom_torsion_site_symmetry_4
_geom_torsion_publ_flag
Ga1 N2 C7 N1 -2.57(10) . . . . ?
Ga1 N2 C7 C8 172.29(12) . . . . ?
Ga1 N2 C4 C6 -43.47(17) . . . . ?
Ga1 N2 C4 C5 78.87(15) . . . . ?
Ga1 N1 C7 N2 2.66(10) . . . . ?
Ga1 N1 C7 C8 -172.51(10) . . . . ?
Ga1 N1 C1 C2 44.08(18) . . . . ?
Ga1 N1 C1 C3 -79.30(15) . . . . ?
N2 C7 C8 C10 -110.27(15) . . . . ?
N2 C7 C8 C11 6.1(2) . . . . ?
N2 C7 C8 C9 126.45(14) . . . . ?
N1 C7 C8 C10 63.94(16) . . . . ?
N1 C7 C8 C11 -179.68(13) . . . . ?
N1 C7 C8 C9 -59.34(17) . . . . ?
C7 N2 C4 C6 175.75(12) . . . . ?
C7 N2 C4 C5 -61.90(17) . . . . ?
C7 N1 C1 C2 -121.79(15) . . . . ?
C7 N1 C1 C3 114.83(15) . . . . ?
C4 N2 C7 Ga1 153.09(14) . . . . ?
C4 N2 C7 N1 150.52(12) . . . . ?
C4 N2 C7 C8 -34.6(2) . . . . ?
C1 N1 C7 Ga1 170.13(15) . . . . ?
C1 N1 C7 N2 172.79(12) . . . . ?
C1 N1 C7 C8 -2.4(2) . . . . ?
